data_7001072
loop_
_publ_author_name
'Koshevoy, Igor O.'
'Gutierrez-Puebla, Enrique'
'Lahuerta, Pascual'
'Monge, Angeles'
'Ubeda, M.Angeles'
'Sana\'u, Mercedes'

_publ_section_title
;
 Isolation of enantiomerically pure organometallic palladium compounds:
 synthesis of the triangles prepared from enantiopure
 [cis-Pd2(C6H4PPh2)2(NCCH3)4]2+
;
_journal_issue 16
_journal_name_full 'Dalton Transactions'
_journal_page_first 2993
_journal_page_last 2998
_journal_paper_doi 10.1039/b816803b
_journal_year 2009
_chemical_formula_sum 'C76 H68 Br4 O2 P4 Pd4'
_chemical_formula_weight 1882.42
_chemical_name_systematic
;
?
;
_space_group_IT_number 96
_symmetry_cell_setting tetragonal
_symmetry_space_group_name_Hall 'P 4nw 2abw'
_symmetry_space_group_name_H-M 'P 43 21 2'
_atom_sites_solution_hydrogens geom
_atom_sites_solution_primary direct
_atom_sites_solution_secondary difmap
_audit_creation_method SHELXL-97
_cell_angle_alpha 90.00
_cell_angle_beta 90.00
_cell_angle_gamma 90.00
_cell_formula_units_Z 4
_cell_length_a 22.135(3)
_cell_length_b 22.135(3)
_cell_length_c 15.515(3)
_cell_measurement_reflns_used 30291
_cell_measurement_temperature 293(2)
_cell_measurement_theta_max 27.485
_cell_measurement_theta_min 0.998
_cell_volume 7602(2)
_computing_cell_refinement 'Denzo & Scalepack (Otwinowski & Minor 1997)'
_computing_data_collection 'Collect(Nonius BV, 1997-2000)'
_computing_data_reduction 'Denzo & Scalepack (Otwinowski & Minor 1997)'
_computing_molecular_graphics SHELXTL
_computing_publication_material SHELXTL
_computing_structure_refinement 'SHELXL-97 (Sheldrick, 1997)'
_computing_structure_solution 'SHELXS-97 (Sheldrick, 1990)'
_diffrn_ambient_temperature 293(2)
_diffrn_measured_fraction_theta_full 0.995
_diffrn_measured_fraction_theta_max 0.995
_diffrn_radiation_monochromator graphite
_diffrn_radiation_source 'fine-focus sealed tube'
_diffrn_radiation_type MoK\a
_diffrn_radiation_wavelength 0.71073
_diffrn_reflns_av_R_equivalents 0.2001
_diffrn_reflns_av_sigmaI/netI 0.1059
_diffrn_reflns_limit_h_max 23
_diffrn_reflns_limit_h_min -23
_diffrn_reflns_limit_k_max 23
_diffrn_reflns_limit_k_min -22
_diffrn_reflns_limit_l_max 14
_diffrn_reflns_limit_l_min -16
_diffrn_reflns_number 22385
_diffrn_reflns_theta_full 22.04
_diffrn_reflns_theta_max 22.04
_diffrn_reflns_theta_min 1.30
_exptl_absorpt_coefficient_mu 3.161
_exptl_absorpt_correction_type none
_exptl_crystal_colour yellow
_exptl_crystal_density_diffrn 1.645
_exptl_crystal_density_method 'not measured'
_exptl_crystal_description prismatic
_exptl_crystal_F_000 3696
_exptl_crystal_size_max 0.25
_exptl_crystal_size_mid 0.20
_exptl_crystal_size_min 0.18
_refine_diff_density_max 1.005
_refine_diff_density_min -2.103
_refine_diff_density_rms 0.363
_refine_ls_abs_structure_details 'Flack H D (1983), Acta Cryst. A39, 876-881'
_refine_ls_abs_structure_Flack 0.03(2)
_refine_ls_extinction_coef 0.0050(4)
_refine_ls_extinction_expression Fc^*^=kFc[1+0.001xFc^2^\l^3^/sin(2\q)]^-1/4^
_refine_ls_extinction_method SHELXL
_refine_ls_goodness_of_fit_ref 1.192
_refine_ls_hydrogen_treatment constr
_refine_ls_matrix_type full
_refine_ls_number_parameters 384
_refine_ls_number_reflns 4670
_refine_ls_number_restraints 357
_refine_ls_restrained_S_all 1.156
_refine_ls_R_factor_all 0.0899
_refine_ls_R_factor_gt 0.0758
_refine_ls_shift/su_max 0.000
_refine_ls_shift/su_mean 0.000
_refine_ls_structure_factor_coef Fsqd
_refine_ls_weighting_details 'calc w=1/[\s^2^(Fo^2^)+(0.1027P)^2^+18.7012P] where P=(Fo^2^+2Fc^2^)/3'
_refine_ls_weighting_scheme calc
_refine_ls_wR_factor_gt 0.1883
_refine_ls_wR_factor_ref 0.2020
_reflns_number_gt 4111
_reflns_number_total 4670
_reflns_threshold_expression >2sigma(I)
_cod_data_source_file b816803b.txt
_cod_data_source_block SS-1
_cod_original_cell_volume 7601(2)
_cod_original_sg_symbol_H-M P43212
_cod_database_code 7001072

loop_
_symmetry_equiv_pos_as_xyz
'x, y, z'
'-x, -y, z+1/2'
'-y+1/2, x+1/2, z+3/4'
'y+1/2, -x+1/2, z+1/4'
'-x+1/2, y+1/2, -z+3/4'
'x+1/2, -y+1/2, -z+1/4'
'y, x, -z'
'-y, -x, -z+1/2'

loop_
_atom_site_label
_atom_site_type_symbol
_atom_site_fract_x
_atom_site_fract_y
_atom_site_fract_z
_atom_site_U_iso_or_equiv
_atom_site_adp_type
_atom_site_occupancy
_atom_site_symmetry_multiplicity
_atom_site_calc_flag
_atom_site_refinement_flags
_atom_site_disorder_assembly
_atom_site_disorder_group
Pd1 Pd 0.66161(5) 0.74304(5) 0.08827(8) 0.0340(4) Uani 1 1 d U . .
Br1 Br 0.75066(7) 0.67498(8) 0.08702(11) 0.0471(5) Uani 1 1 d U . .
P1 P 0.58067(19) 0.8034(2) 0.1037(3) 0.0389(11) Uani 1 1 d U . .
O1 O 0.3597(11) 0.8364(12) 0.923(2) 0.216(14) Uani 1 1 d DU . .
H1A H 0.3520 0.8671 0.8954 0.324 Uiso 1 1 calc R . .
Pd2 Pd 0.57316(6) 0.63753(6) 0.10768(8) 0.0372(4) Uani 1 1 d U . .
Br2 Br 0.63731(9) 0.54477(8) 0.05935(11) 0.0483(5) Uani 1 1 d U . .
P2 P 0.5954(2) 0.6419(2) 0.2594(3) 0.0402(11) Uani 1 1 d U . .
C11 C 0.5135(8) 0.7620(8) 0.1366(12) 0.048(4) Uani 1 1 d U . .
C12 C 0.5101(7) 0.7028(8) 0.1385(11) 0.046(3) Uani 1 1 d U . .
C13 C 0.4527(8) 0.6762(9) 0.1527(12) 0.055(4) Uani 1 1 d U . .
H13A H 0.4488 0.6345 0.1488 0.065 Uiso 1 1 calc R . .
C14 C 0.4031(8) 0.7101(11) 0.1721(12) 0.066(5) Uani 1 1 d U . .
H14A H 0.3663 0.6919 0.1850 0.079 Uiso 1 1 calc R . .
C15 C 0.4088(8) 0.7686(11) 0.1720(13) 0.065(5) Uani 1 1 d U . .
H15A H 0.3749 0.7916 0.1848 0.077 Uiso 1 1 calc R . .
C16 C 0.4609(8) 0.7981(9) 0.1544(11) 0.055(4) Uani 1 1 d U . .
H16A H 0.4626 0.8401 0.1539 0.066 Uiso 1 1 calc R . .
C21 C 0.5903(5) 0.8638(4) 0.1935(6) 0.049(4) Uani 1 1 d GU . .
C22 C 0.5625(5) 0.8645(5) 0.2738(7) 0.053(4) Uani 1 1 d GU . .
H22A H 0.5341 0.8351 0.2878 0.064 Uiso 1 1 calc R . .
C23 C 0.5771(6) 0.9092(6) 0.3332(6) 0.075(6) Uani 1 1 d GU . .
H23A H 0.5585 0.9097 0.3870 0.090 Uiso 1 1 calc R . .
C24 C 0.6195(6) 0.9532(5) 0.3123(7) 0.072(5) Uani 1 1 d GU . .
H24A H 0.6292 0.9831 0.3521 0.086 Uiso 1 1 calc R . .
C25 C 0.6473(5) 0.9524(5) 0.2320(8) 0.060(4) Uani 1 1 d GU . .
H25A H 0.6756 0.9818 0.2180 0.072 Uiso 1 1 calc R . .
C26 C 0.6327(5) 0.9077(5) 0.1726(6) 0.045(3) Uani 1 1 d GU . .
H26A H 0.6513 0.9072 0.1189 0.054 Uiso 1 1 calc R . .
C31 C 0.5518(8) 0.8445(8) 0.0033(11) 0.046(4) Uani 1 1 d U . .
C32 C 0.5465(9) 0.9066(8) -0.0015(11) 0.056(4) Uani 1 1 d U . .
H32A H 0.5568 0.9315 0.0445 0.067 Uiso 1 1 calc R . .
C33 C 0.5249(11) 0.9301(10) -0.0796(12) 0.071(5) Uani 1 1 d U . .
H33A H 0.5168 0.9713 -0.0787 0.085 Uiso 1 1 calc R . .
C34 C 0.5138(11) 0.9027(11) -0.1567(13) 0.076(5) Uani 1 1 d U . .
H34A H 0.5045 0.9235 -0.2071 0.091 Uiso 1 1 calc R . .
C35 C 0.5178(8) 0.8425(10) -0.1516(12) 0.062(5) Uani 1 1 d U . .
H35A H 0.5058 0.8197 -0.1990 0.074 Uiso 1 1 calc R . .
C36 C 0.5405(9) 0.8100(10) -0.0735(12) 0.061(5) Uani 1 1 d U . .
H36A H 0.5472 0.7685 -0.0747 0.073 Uiso 1 1 calc R . .
C41 C 0.6340(4) 0.7120(5) 0.2935(6) 0.041(3) Uani 1 1 d GU . .
C42 C 0.6662(5) 0.7457(5) 0.2334(5) 0.039(3) Uani 1 1 d GU . .
C43 C 0.7058(5) 0.7905(5) 0.2609(7) 0.049(4) Uani 1 1 d GU . .
H43A H 0.7273 0.8131 0.2207 0.059 Uiso 1 1 calc R . .
C44 C 0.7132(5) 0.8015(5) 0.3485(7) 0.064(5) Uani 1 1 d GU . .
H44A H 0.7397 0.8315 0.3669 0.077 Uiso 1 1 calc R . .
C45 C 0.6810(6) 0.7678(6) 0.4085(5) 0.069(5) Uani 1 1 d GU . .
H45A H 0.6860 0.7752 0.4671 0.083 Uiso 1 1 calc R . .
C46 C 0.6415(5) 0.7230(5) 0.3810(5) 0.056(4) Uani 1 1 d GU . .
H46A H 0.6200 0.7005 0.4212 0.067 Uiso 1 1 calc R . .
C50 C 0.3810(14) 0.7285(17) 0.892(3) 0.206(19) Uani 1 1 d U . .
H50A H 0.3907 0.7024 0.8447 0.309 Uiso 1 1 calc R . .
H50B H 0.3449 0.7145 0.9199 0.309 Uiso 1 1 calc R . .
H50C H 0.4137 0.7284 0.9328 0.309 Uiso 1 1 calc R . .
C51 C 0.5326(8) 0.6375(9) 0.3400(11) 0.051(4) Uani 1 1 d U . .
C52 C 0.5192(11) 0.5832(11) 0.3903(13) 0.084(6) Uani 1 1 d U . .
H52A H 0.5413 0.5479 0.3826 0.101 Uiso 1 1 calc R . .
C53 C 0.4717(11) 0.5861(12) 0.4507(15) 0.086(6) Uani 1 1 d U . .
H53A H 0.4640 0.5520 0.4840 0.104 Uiso 1 1 calc R . .
C54 C 0.4373(10) 0.6347(13) 0.4628(13) 0.080(5) Uani 1 1 d U . .
H54A H 0.4051 0.6340 0.5013 0.096 Uiso 1 1 calc R . .
C55 C 0.4502(9) 0.6844(12) 0.4182(13) 0.072(5) Uani 1 1 d U . .
H55A H 0.4271 0.7188 0.4280 0.087 Uiso 1 1 calc R . .
C56 C 0.4973(9) 0.6877(11) 0.3566(13) 0.068(5) Uani 1 1 d U . .
H56A H 0.5045 0.7237 0.3273 0.082 Uiso 1 1 calc R . .
C60 C 0.3722(15) 0.7860(19) 0.862(3) 0.222(18) Uani 1 1 d DU . .
H60A H 0.3388 0.7844 0.8220 0.267 Uiso 1 1 calc R . .
H60B H 0.4078 0.7970 0.8296 0.267 Uiso 1 1 calc R . .
C61 C 0.6454(8) 0.5800(8) 0.2956(10) 0.047(3) Uani 1 1 d U . .
C62 C 0.6976(9) 0.5912(9) 0.3371(13) 0.063(5) Uani 1 1 d U . .
H62A H 0.7094 0.6309 0.3480 0.075 Uiso 1 1 calc R . .
C63 C 0.7347(11) 0.5429(11) 0.3640(15) 0.084(6) Uani 1 1 d U . .
H63A H 0.7701 0.5508 0.3942 0.100 Uiso 1 1 calc R . .
C64 C 0.7186(13) 0.4838(11) 0.3459(14) 0.089(6) Uani 1 1 d U . .
H64A H 0.7420 0.4514 0.3647 0.106 Uiso 1 1 calc R . .
C65 C 0.6645(12) 0.4745(10) 0.2971(13) 0.076(5) Uani 1 1 d U . .
H65A H 0.6542 0.4359 0.2785 0.091 Uiso 1 1 calc R . .
C66 C 0.6276(10) 0.5229(9) 0.2778(13) 0.063(5) Uani 1 1 d U . .
H66A H 0.5902 0.5162 0.2523 0.076 Uiso 1 1 calc R . .

loop_
_atom_site_aniso_label
_atom_site_aniso_U_11
_atom_site_aniso_U_22
_atom_site_aniso_U_33
_atom_site_aniso_U_23
_atom_site_aniso_U_13
_atom_site_aniso_U_12
Pd1 0.0294(7) 0.0314(7) 0.0411(7) -0.0011(6) 0.0019(5) 0.0021(5)
Br1 0.0356(10) 0.0554(12) 0.0502(10) -0.0058(8) -0.0040(8) 0.0108(8)
P1 0.035(2) 0.035(2) 0.047(3) 0.000(2) 0.000(2) 0.0110(19)
O1 0.106(17) 0.14(2) 0.40(4) -0.04(2) 0.03(2) 0.060(17)
Pd2 0.0381(8) 0.0393(8) 0.0342(7) 0.0017(6) -0.0017(6) -0.0073(6)
Br2 0.0579(12) 0.0484(11) 0.0384(10) 0.0043(8) -0.0005(8) 0.0007(9)
P2 0.046(3) 0.042(2) 0.032(2) 0.008(2) -0.0020(19) -0.007(2)
C11 0.039(6) 0.051(6) 0.054(10) -0.006(7) 0.010(7) 0.002(5)
C12 0.030(6) 0.056(6) 0.052(10) -0.006(8) -0.004(6) -0.001(5)
C13 0.041(7) 0.058(9) 0.064(10) -0.012(9) 0.005(9) -0.008(6)
C14 0.029(7) 0.102(11) 0.066(12) -0.020(12) 0.007(9) -0.012(8)
C15 0.029(7) 0.093(10) 0.072(12) -0.029(11) -0.009(8) 0.022(8)
C16 0.046(7) 0.062(9) 0.057(10) 0.000(9) -0.004(9) 0.016(6)
C21 0.068(11) 0.026(7) 0.053(7) -0.007(6) -0.003(7) 0.017(6)
C22 0.051(11) 0.059(10) 0.049(8) -0.004(7) -0.005(7) -0.015(8)
C23 0.053(11) 0.090(14) 0.082(11) -0.047(10) 0.008(9) -0.010(9)
C24 0.053(12) 0.074(12) 0.088(11) -0.042(10) 0.003(9) -0.006(9)
C25 0.069(12) 0.044(9) 0.066(10) -0.003(8) -0.013(8) 0.009(8)
C26 0.040(9) 0.049(9) 0.046(9) -0.002(6) 0.000(7) 0.018(6)
C31 0.052(10) 0.047(8) 0.040(6) 0.000(5) 0.013(7) 0.023(7)
C32 0.080(13) 0.044(7) 0.044(8) 0.012(6) 0.029(9) 0.009(9)
C33 0.098(15) 0.055(10) 0.058(9) 0.010(7) 0.011(10) 0.020(11)
C34 0.096(15) 0.085(11) 0.047(9) 0.020(9) 0.005(10) 0.018(13)
C35 0.052(11) 0.082(10) 0.052(9) -0.010(8) -0.013(9) 0.020(10)
C36 0.061(11) 0.062(9) 0.060(9) -0.007(7) -0.018(9) 0.014(10)
C41 0.030(8) 0.055(7) 0.038(6) -0.003(6) 0.002(6) 0.003(6)
C42 0.039(8) 0.034(8) 0.042(6) -0.001(5) -0.010(5) 0.006(5)
C43 0.043(10) 0.042(10) 0.062(7) 0.012(8) -0.022(8) -0.004(7)
C44 0.057(11) 0.068(12) 0.067(9) -0.016(9) -0.021(9) 0.000(8)
C45 0.092(14) 0.064(12) 0.051(9) 0.000(8) -0.033(9) 0.004(9)
C46 0.066(11) 0.053(10) 0.048(7) -0.017(7) 0.011(8) 0.012(7)
C50 0.08(2) 0.132(19) 0.41(5) -0.05(3) 0.11(3) 0.01(2)
C51 0.049(8) 0.062(9) 0.040(7) -0.001(8) 0.004(6) -0.018(6)
C52 0.084(14) 0.095(12) 0.074(13) 0.031(11) 0.021(10) -0.029(10)
C53 0.084(15) 0.091(13) 0.084(13) 0.040(12) 0.018(10) -0.027(11)
C54 0.064(13) 0.123(15) 0.052(11) 0.006(11) -0.008(9) -0.017(10)
C55 0.056(11) 0.097(12) 0.064(12) 0.001(10) 0.003(8) 0.016(10)
C56 0.048(10) 0.093(11) 0.063(11) -0.001(10) 0.002(7) 0.006(9)
C60 0.064(19) 0.14(3) 0.46(5) -0.06(3) 0.03(3) 0.05(2)
C61 0.055(8) 0.053(6) 0.033(8) 0.017(7) -0.004(6) -0.004(6)
C62 0.052(10) 0.059(9) 0.077(13) -0.002(10) -0.012(8) 0.003(7)
C63 0.064(12) 0.091(11) 0.096(15) 0.009(12) -0.005(10) 0.029(10)
C64 0.117(15) 0.073(9) 0.076(14) 0.027(12) -0.011(11) 0.039(12)
C65 0.109(14) 0.054(9) 0.065(12) -0.004(10) 0.012(10) 0.025(9)
C66 0.072(12) 0.053(7) 0.065(12) 0.002(9) -0.015(9) 0.002(8)

loop_
_atom_type_symbol
_atom_type_description
_atom_type_scat_dispersion_real
_atom_type_scat_dispersion_imag
_atom_type_scat_source
C C 0.0033 0.0016 'International Tables Vol C Tables 4.2.6.8 and 6.1.1.4'
H H 0.0000 0.0000 'International Tables Vol C Tables 4.2.6.8 and 6.1.1.4'
O O 0.0106 0.0060 'International Tables Vol C Tables 4.2.6.8 and 6.1.1.4'
P P 0.1023 0.0942 'International Tables Vol C Tables 4.2.6.8 and 6.1.1.4'
Br Br -0.2901 2.4595 'International Tables Vol C Tables 4.2.6.8 and 6.1.1.4'
Pd Pd -0.9988 1.0072 'International Tables Vol C Tables 4.2.6.8 and 6.1.1.4'

loop_
_geom_angle_atom_site_label_1
_geom_angle_atom_site_label_2
_geom_angle_atom_site_label_3
_geom_angle
_geom_angle_site_symmetry_1
_geom_angle_site_symmetry_3
_geom_angle_publ_flag
P1 Pd1 C42 85.0(3) . . ?
P1 Pd1 Br1 174.28(13) . . ?
C42 Pd1 Br1 89.3(3) . . ?
P1 Pd1 Br1 98.94(13) . 7 ?
C42 Pd1 Br1 169.9(3) . 7 ?
Br1 Pd1 Br1 86.78(7) . 7 ?
P1 Pd1 Pd2 86.17(12) . . ?
C42 Pd1 Pd2 87.2(3) . . ?
Br1 Pd1 Pd2 92.61(6) . . ?
Br1 Pd1 Pd2 102.33(6) 7 . ?
Pd1 Br1 Pd1 91.40(6) . 7 ?
C11 P1 C31 101.2(8) . . ?
C11 P1 C21 103.6(7) . . ?
C31 P1 C21 107.0(7) . . ?
C11 P1 Pd1 112.5(6) . . ?
C31 P1 Pd1 117.5(5) . . ?
C21 P1 Pd1 113.4(4) . . ?
C12 Pd2 P2 83.3(5) . . ?
C12 Pd2 Br2 170.4(5) . . ?
P2 Pd2 Br2 101.61(12) . . ?
C12 Pd2 Br2 93.8(5) . 7 ?
P2 Pd2 Br2 177.17(13) . 7 ?
Br2 Pd2 Br2 81.22(7) . 7 ?
C12 Pd2 Pd1 85.5(5) . . ?
P2 Pd2 Pd1 86.26(11) . . ?
Br2 Pd2 Pd1 102.95(6) . . ?
Br2 Pd2 Pd1 93.24(6) 7 . ?
Pd2 Br2 Pd2 95.45(7) . 7 ?
C61 P2 C41 105.0(7) . . ?
C61 P2 C51 101.7(8) . . ?
C41 P2 C51 101.3(7) . . ?
C61 P2 Pd2 113.0(6) . . ?
C41 P2 Pd2 114.1(4) . . ?
C51 P2 Pd2 119.9(6) . . ?
C12 C11 C16 120.2(17) . . ?
C12 C11 P1 123.7(14) . . ?
C16 C11 P1 115.9(14) . . ?
C11 C12 C13 118.0(17) . . ?
C11 C12 Pd2 130.8(14) . . ?
C13 C12 Pd2 110.6(13) . . ?
C14 C13 C12 121.8(19) . . ?
C15 C14 C13 118.0(19) . . ?
C14 C15 C16 124.3(19) . . ?
C15 C16 C11 117.4(18) . . ?
C22 C21 C26 120.0 . . ?
C22 C21 P1 127.0(6) . . ?
C26 C21 P1 112.9(6) . . ?
C23 C22 C21 120.0 . . ?
C24 C23 C22 120.0 . . ?
C23 C24 C25 120.0 . . ?
C24 C25 C26 120.0 . . ?
C25 C26 C21 120.0 . . ?
C32 C31 C36 117.9(17) . . ?
C32 C31 P1 123.1(15) . . ?
C36 C31 P1 118.7(13) . . ?
C31 C32 C33 116.4(19) . . ?
C34 C33 C32 131(2) . . ?
C35 C34 C33 112.3(19) . . ?
C34 C35 C36 123.3(19) . . ?
C31 C36 C35 118.3(18) . . ?
C42 C41 C46 120.0 . . ?
C42 C41 P2 119.8(6) . . ?
C46 C41 P2 118.8(6) . . ?
C41 C42 C43 120.0 . . ?
C41 C42 Pd1 129.2(5) . . ?
C43 C42 Pd1 110.7(5) . . ?
C44 C43 C42 120.0 . . ?
C43 C44 C45 120.0 . . ?
C44 C45 C46 120.0 . . ?
C45 C46 C41 120.0 . . ?
C56 C51 C52 116.5(18) . . ?
C56 C51 P2 120.2(15) . . ?
C52 C51 P2 123.2(16) . . ?
C53 C52 C51 118(2) . . ?
C54 C53 C52 124(2) . . ?
C55 C54 C53 118(2) . . ?
C54 C55 C56 124(2) . . ?
C51 C56 C55 120(2) . . ?
C50 C60 O1 121(4) . . ?
C62 C61 C66 121.2(19) . . ?
C62 C61 P2 121.5(15) . . ?
C66 C61 P2 117.2(14) . . ?
C61 C62 C63 120(2) . . ?
C64 C63 C62 120(2) . . ?
C63 C64 C65 117(2) . . ?
C66 C65 C64 120(2) . . ?
C61 C66 C65 121(2) . . ?

loop_
_geom_bond_atom_site_label_1
_geom_bond_atom_site_label_2
_geom_bond_distance
_geom_bond_site_symmetry_2
_geom_bond_publ_flag
Pd1 P1 2.247(4) . ?
Pd1 C42 2.255(7) . ?
Pd1 Br1 2.481(2) . ?
Pd1 Br1 2.741(2) 7 ?
Pd1 Pd2 3.0625(18) . ?
Br1 Pd1 2.741(2) 7 ?
P1 C11 1.820(18) . ?
P1 C31 1.914(17) . ?
P1 C21 1.942(9) . ?
O1 C60 1.484(19) . ?
Pd2 C12 2.065(17) . ?
Pd2 P2 2.407(4) . ?
Pd2 Br2 2.607(2) . ?
Pd2 Br2 2.667(2) 7 ?
Br2 Pd2 2.667(2) 7 ?
P2 C61 1.846(18) . ?
P2 C41 1.848(9) . ?
P2 C51 1.872(17) . ?
C11 C12 1.31(2) . ?
C11 C16 1.44(2) . ?
C12 C13 1.42(2) . ?
C13 C14 1.36(3) . ?
C14 C15 1.30(3) . ?
C15 C16 1.35(3) . ?
C21 C22 1.3900 . ?
C21 C26 1.3900 . ?
C22 C23 1.3900 . ?
C23 C24 1.3900 . ?
C24 C25 1.3900 . ?
C25 C26 1.3900 . ?
C31 C32 1.38(2) . ?
C31 C36 1.44(3) . ?
C32 C33 1.40(3) . ?
C33 C34 1.36(3) . ?
C34 C35 1.34(3) . ?
C35 C36 1.50(2) . ?
C41 C42 1.3900 . ?
C41 C46 1.3900 . ?
C42 C43 1.3900 . ?
C43 C44 1.3900 . ?
C44 C45 1.3900 . ?
C45 C46 1.3900 . ?
C50 C60 1.37(5) . ?
C51 C56 1.38(3) . ?
C51 C52 1.46(3) . ?
C52 C53 1.41(3) . ?
C53 C54 1.33(3) . ?
C54 C55 1.33(3) . ?
C55 C56 1.42(3) . ?
C61 C62 1.35(2) . ?
C61 C66 1.35(3) . ?
C62 C63 1.41(3) . ?
C63 C64 1.39(3) . ?
C64 C65 1.43(3) . ?
C65 C66 1.38(3) . ?
